data_4303985
loop_
_publ_author_name
'Alexander Falber'
'Louis Todaro'
'Israel Goldberg'
'Michael V. Favilla'
'Charles Michael Drain'

_publ_section_title
;
Routes to New Hafnium(IV) Tetraaryl Porphyrins and Crystal Structures of
Unusual Phosphate-, Sulfate-, and Peroxide-Bridged Dimers
;
_journal_name_full 'Inorganic Chemistry'
_journal_page_first 454
_journal_page_last 467
_journal_paper_doi 10.1021/ic700840j
_journal_volume 47
_journal_year 2008
_chemical_formula_sum 'C89.5 H70 Cl3 Hf2 N8 O18 P3'
_chemical_formula_weight 2101.78
_chemical_name_systematic
;
 ?
;
_space_group_IT_number 15
_symmetry_cell_setting monoclinic
_symmetry_space_group_name_Hall '-C 2yc'
_symmetry_space_group_name_H-M 'C 1 2/c 1'
_atom_sites_solution_hydrogens geom
_atom_sites_solution_primary direct
_atom_sites_solution_secondary difmap
_audit_creation_method SHELXL-97
_cell_angle_alpha 90.00
_cell_angle_beta 91.60(3)
_cell_angle_gamma 90.00
_cell_formula_units_Z 8
_cell_length_a 21.067(4)
_cell_length_b 15.382(3)
_cell_length_c 55.378(11)
_cell_measurement_temperature 100(2)
_cell_volume 17938(6)
_computing_cell_refinement 'Bruker XSCANS'
_computing_data_collection 'Bruker XSCANS'
_computing_data_reduction 'Bruker SHELXTL'
_computing_molecular_graphics 'Bruker SHELXTL'
_computing_publication_material 'Bruker SHELXTL'
_computing_structure_refinement 'SHELXL-97 (Sheldrick, 1997)'
_computing_structure_solution 'SHELXS-97 (Sheldrick, 1990)'
_diffrn_ambient_temperature 100(2)
_diffrn_measured_fraction_theta_full 0.993
_diffrn_measured_fraction_theta_max 0.993
_diffrn_measurement_device_type 'Bruker-Nonius KappaCCD'
_diffrn_measurement_method '\w scans'
_diffrn_radiation_monochromator graphite
_diffrn_radiation_source 'fine-focus sealed tube'
_diffrn_radiation_type MoK\a
_diffrn_radiation_wavelength 0.71073
_diffrn_reflns_av_R_equivalents 0.1745
_diffrn_reflns_av_sigmaI/netI 0.1616
_diffrn_reflns_limit_h_max 27
_diffrn_reflns_limit_h_min -27
_diffrn_reflns_limit_k_max 19
_diffrn_reflns_limit_k_min -19
_diffrn_reflns_limit_l_max 67
_diffrn_reflns_limit_l_min -71
_diffrn_reflns_number 105526
_diffrn_reflns_theta_full 27.49
_diffrn_reflns_theta_max 27.49
_diffrn_reflns_theta_min 2.94
_exptl_absorpt_coefficient_mu 2.528
_exptl_absorpt_correction_T_max 0.9418
_exptl_absorpt_correction_T_min 0.8234
_exptl_absorpt_correction_type integration
_exptl_absorpt_process_details numerical
_exptl_crystal_density_diffrn 1.557
_exptl_crystal_density_method 'not measured'
_exptl_crystal_F_000 8376
_exptl_crystal_size_max 0.08
_exptl_crystal_size_mid 0.08
_exptl_crystal_size_min 0.02
_refine_diff_density_max 1.426
_refine_diff_density_min -1.690
_refine_diff_density_rms 0.194
_refine_ls_extinction_method none
_refine_ls_goodness_of_fit_ref 1.085
_refine_ls_hydrogen_treatment constr
_refine_ls_matrix_type full
_refine_ls_number_parameters 1145
_refine_ls_number_reflns 20425
_refine_ls_number_restraints 0
_refine_ls_restrained_S_all 1.085
_refine_ls_R_factor_all 0.1912
_refine_ls_R_factor_gt 0.0974
_refine_ls_shift/su_max 0.012
_refine_ls_shift/su_mean 0.000
_refine_ls_structure_factor_coef Fsqd
_refine_ls_weighting_details 'calc w=1/[\s^2^(Fo^2^)+(0.0430P)^2^+575.5375P] where P=(Fo^2^+2Fc^2^)/3'
_refine_ls_weighting_scheme calc
_refine_ls_wR_factor_gt 0.1743
_refine_ls_wR_factor_ref 0.2058
_reflns_number_gt 11466
_reflns_number_total 20425
_reflns_threshold_expression >2sigma(I)
_cod_data_source_file ic700840j-file011.cif
_cod_data_source_block x1600l
_cod_depositor_comments
;
The following automatic conversions were performed:
'_symmetry_cell_setting' value 'Monoclinic' changed to 'monoclinic'
according to '/home/saulius/struct/CIF-dictionaries/cif_core.dic'
dictionary named 'cif_core.dic' version 2.4.1 from 2010-06-29.

Automatic conversion script
Id: cif_fix_enum 1527 2010-12-29 10:47:43Z saulius 
;
_cod_original_formula_sum 'C89.50 H70 Cl3 Hf2 N8 O18 P3'
_cod_database_code 4303985

loop_
_symmetry_equiv_pos_as_xyz
'x, y, z'
'-x, y, -z+1/2'
'x+1/2, y+1/2, z'
'-x+1/2, y+1/2, -z+1/2'
'-x, -y, -z'
'x, -y, z-1/2'
'-x+1/2, -y+1/2, -z'
'x+1/2, -y+1/2, z-1/2'

loop_
_atom_site_label
_atom_site_type_symbol
_atom_site_fract_x
_atom_site_fract_y
_atom_site_fract_z
_atom_site_U_iso_or_equiv
_atom_site_adp_type
_atom_site_occupancy
_atom_site_symmetry_multiplicity
_atom_site_calc_flag
_atom_site_refinement_flags
_atom_site_disorder_assembly
_atom_site_disorder_group
Hf Hf -0.31812(2) -0.16743(4) 0.111290(8) 0.03226(14) Uani 1 1 d . . .
N1 N -0.2213(4) -0.1377(6) 0.09726(16) 0.031(2) Uani 1 1 d . . .
N2 N -0.3318(5) -0.2032(7) 0.07182(15) 0.035(2) Uani 1 1 d . . .
N3 N -0.3606(5) -0.3031(6) 0.11245(16) 0.038(3) Uani 1 1 d . . .
N4 N -0.2541(4) -0.2392(6) 0.13820(17) 0.033(2) Uani 1 1 d . . .
C1 C -0.1666(6) -0.1217(8) 0.1115(2) 0.035(3) Uani 1 1 d . . .
C2 C -0.1209(6) -0.0762(8) 0.0976(2) 0.037(3) Uani 1 1 d . . .
H2A H -0.0806 -0.0560 0.1032 0.045 Uiso 1 1 calc R . .
C3 C -0.1456(6) -0.0675(9) 0.0751(2) 0.046(3) Uani 1 1 d . . .
H3A H -0.1254 -0.0411 0.0619 0.055 Uiso 1 1 calc R . .
C4 C -0.2075(6) -0.1047(8) 0.0746(2) 0.038(3) Uani 1 1 d . . .
C5 C -0.2474(6) -0.1106(8) 0.0543(2) 0.040(3) Uani 1 1 d . . .
C6 C -0.3044(6) -0.1553(9) 0.0532(2) 0.046(3) Uani 1 1 d . . .
C7 C -0.3435(7) -0.1675(10) 0.0316(2) 0.054(4) Uani 1 1 d . . .
H7A H -0.3368 -0.1417 0.0163 0.065 Uiso 1 1 calc R . .
C8 C -0.3914(7) -0.2220(11) 0.0370(2) 0.063(4) Uani 1 1 d . . .
H8A H -0.4241 -0.2418 0.0262 0.076 Uiso 1 1 calc R . .
C9 C -0.3833(6) -0.2441(9) 0.0619(2) 0.047(4) Uani 1 1 d . . .
C10 C -0.4216(6) -0.3036(9) 0.0736(2) 0.042(3) Uani 1 1 d . . .
C11 C -0.4108(5) -0.3309(9) 0.0974(2) 0.040(3) Uani 1 1 d . . .
C12 C -0.4474(6) -0.3962(8) 0.1089(2) 0.043(3) Uani 1 1 d . . .
H12A H -0.4829 -0.4265 0.1020 0.052 Uiso 1 1 calc R . .
C13 C -0.4218(6) -0.4070(9) 0.1316(2) 0.047(3) Uani 1 1 d . . .
H13A H -0.4370 -0.4443 0.1438 0.056 Uiso 1 1 calc R . .
C14 C -0.3677(6) -0.3510(8) 0.1334(2) 0.042(3) Uani 1 1 d . . .
C15 C -0.3283(6) -0.3471(8) 0.1537(2) 0.038(3) Uani 1 1 d . . .
C16 C -0.2744(6) -0.2949(8) 0.1557(2) 0.040(3) Uani 1 1 d . . .
C17 C -0.2296(6) -0.2978(8) 0.1761(2) 0.040(3) Uani 1 1 d . . .
H17A H -0.2327 -0.3315 0.1904 0.047 Uiso 1 1 calc R . .
C18 C -0.1822(6) -0.2423(8) 0.1704(2) 0.040(3) Uani 1 1 d . . .
H18A H -0.1455 -0.2294 0.1802 0.048 Uiso 1 1 calc R . .
C19 C -0.1975(5) -0.2067(8) 0.1472(2) 0.034(3) Uani 1 1 d . . .
C20 C -0.1562(6) -0.1481(8) 0.1352(2) 0.035(3) Uani 1 1 d . . .
C21 C -0.2257(6) -0.0702(9) 0.0309(2) 0.040(3) Uani 1 1 d . . .
C22 C -0.2507(8) 0.0067(11) 0.0223(3) 0.066(4) Uani 1 1 d . . .
H22A H -0.2818 0.0362 0.0314 0.080 Uiso 1 1 calc R . .
C23 C -0.2313(9) 0.0418(11) 0.0008(3) 0.077(5) Uani 1 1 d . . .
H23A H -0.2488 0.0949 -0.0050 0.092 Uiso 1 1 calc R . .
C24 C -0.1865(8) -0.0014(13) -0.0118(2) 0.064(5) Uani 1 1 d . . .
H24A H -0.1728 0.0223 -0.0266 0.077 Uiso 1 1 calc R . .
C25 C -0.1612(8) -0.0767(12) -0.0038(3) 0.070(5) Uani 1 1 d . . .
H25A H -0.1296 -0.1050 -0.0128 0.084 Uiso 1 1 calc R . .
C26 C -0.1811(7) -0.1136(11) 0.0177(2) 0.060(4) Uani 1 1 d . . .
H26A H -0.1642 -0.1677 0.0232 0.072 Uiso 1 1 calc R . .
C31 C -0.4764(8) -0.3434(13) 0.0596(2) 0.067(5) Uani 1 1 d . . .
C32 C -0.4699(11) -0.4206(16) 0.0483(3) 0.125(10) Uani 1 1 d . . .
H32A H -0.4306 -0.4508 0.0497 0.150 Uiso 1 1 calc R . .
C33 C -0.5207(16) -0.458(3) 0.0343(4) 0.156(17) Uani 1 1 d . . .
H33A H -0.5162 -0.5112 0.0260 0.187 Uiso 1 1 calc R . .
C34 C -0.5758(18) -0.412(2) 0.0335(4) 0.146(18) Uani 1 1 d . . .
H34A H -0.6110 -0.4368 0.0248 0.176 Uiso 1 1 calc R . .
C35 C -0.5835(13) -0.335(3) 0.0441(5) 0.171(15) Uani 1 1 d . . .
H35A H -0.6222 -0.3043 0.0422 0.205 Uiso 1 1 calc R . .
C36 C -0.5339(9) -0.3021(18) 0.0579(4) 0.120(9) Uani 1 1 d . . .
H36A H -0.5398 -0.2493 0.0665 0.143 Uiso 1 1 calc R . .
C41 C -0.3432(6) -0.4045(9) 0.1755(2) 0.048(4) Uani 1 1 d . . .
C42 C -0.3169(7) -0.4827(11) 0.1780(4) 0.080(6) Uani 1 1 d . . .
H42A H -0.2902 -0.5027 0.1656 0.096 Uiso 1 1 calc R . .
C43 C -0.3259(8) -0.5351(14) 0.1971(4) 0.086(6) Uani 1 1 d . . .
H43A H -0.3091 -0.5924 0.1978 0.104 Uiso 1 1 calc R . .
C44 C -0.3593(9) -0.5026(13) 0.2148(3) 0.080(6) Uani 1 1 d . . .
H44A H -0.3630 -0.5356 0.2292 0.096 Uiso 1 1 calc R . .
C45 C -0.3884(13) -0.4249(14) 0.2134(3) 0.121(10) Uani 1 1 d . . .
H45A H -0.4144 -0.4064 0.2261 0.145 Uiso 1 1 calc R . .
C46 C -0.3807(10) -0.3693(11) 0.1928(3) 0.081(6) Uani 1 1 d . . .
H46A H -0.3997 -0.3135 0.1913 0.097 Uiso 1 1 calc R . .
C51 C -0.0990(6) -0.1171(8) 0.1485(2) 0.035(3) Uani 1 1 d . . .
C52 C -0.0978(9) -0.0426(14) 0.1599(5) 0.150(13) Uani 1 1 d . . .
H52A H -0.1357 -0.0091 0.1594 0.180 Uiso 1 1 calc R . .
C53 C -0.0460(9) -0.0081(15) 0.1727(5) 0.177(16) Uani 1 1 d . . .
H53A H -0.0474 0.0473 0.1803 0.213 Uiso 1 1 calc R . .
C54 C 0.0071(7) -0.0594(11) 0.1736(3) 0.063(4) Uani 1 1 d . . .
H54A H 0.0429 -0.0423 0.1833 0.075 Uiso 1 1 calc R . .
C55 C 0.0089(7) -0.1320(11) 0.1612(3) 0.065(5) Uani 1 1 d . . .
H55A H 0.0470 -0.1648 0.1606 0.078 Uiso 1 1 calc R . .
C56 C -0.0439(7) -0.1597(13) 0.1491(3) 0.085(6) Uani 1 1 d . . .
H56A H -0.0416 -0.2130 0.1406 0.102 Uiso 1 1 calc R . .
Hf' Hf -0.43134(2) 0.10937(4) 0.140714(8) 0.03408(15) Uani 1 1 d . . .
N1' N -0.3654(5) 0.2195(7) 0.15154(17) 0.040(3) Uani 1 1 d . . .
N2' N -0.4556(5) 0.2081(7) 0.11185(16) 0.038(2) Uani 1 1 d . . .
N3' N -0.5395(4) 0.1121(7) 0.14084(15) 0.033(2) Uani 1 1 d . . .
N4' N -0.4523(5) 0.1287(6) 0.18034(16) 0.033(2) Uani 1 1 d . . .
C1' C -0.3302(7) 0.2240(9) 0.1726(2) 0.048(4) Uani 1 1 d . . .
C2' C -0.2741(7) 0.2749(11) 0.1693(2) 0.062(4) Uani 1 1 d . . .
H2'A H -0.2416 0.2861 0.1812 0.074 Uiso 1 1 calc R . .
C3' C -0.2759(7) 0.3038(10) 0.1463(2) 0.056(4) Uani 1 1 d . . .
H3'A H -0.2452 0.3397 0.1390 0.068 Uiso 1 1 calc R . .
C4' C -0.3328(6) 0.2704(9) 0.1351(2) 0.044(3) Uani 1 1 d . . .
C5' C -0.3559(6) 0.2915(8) 0.1120(2) 0.042(3) Uani 1 1 d . . .
C6' C -0.4133(6) 0.2657(8) 0.1022(2) 0.032(3) Uani 1 1 d . . .
C7' C -0.4401(6) 0.3018(9) 0.0801(2) 0.045(3) Uani 1 1 d . . .
H7'A H -0.4214 0.3448 0.0703 0.054 Uiso 1 1 calc R . .
C8' C -0.4970(6) 0.2629(9) 0.0761(2) 0.045(3) Uani 1 1 d . . .
H8'A H -0.5254 0.2724 0.0628 0.055 Uiso 1 1 calc R . .
C9' C -0.5061(6) 0.2048(8) 0.09579(19) 0.036(3) Uani 1 1 d . . .
C10' C -0.5607(6) 0.1538(9) 0.0982(2) 0.042(3) Uani 1 1 d . . .
C11' C -0.5770(6) 0.1100(9) 0.11945(19) 0.036(3) Uani 1 1 d . . .
C12' C -0.6340(6) 0.0645(8) 0.1235(2) 0.040(3) Uani 1 1 d . . .
H12B H -0.6665 0.0525 0.1117 0.048 Uiso 1 1 calc R . .
C13' C -0.6340(6) 0.0416(8) 0.1466(2) 0.037(3) Uani 1 1 d . . .
H13B H -0.6670 0.0113 0.1544 0.045 Uiso 1 1 calc R . .
C14' C -0.5762(6) 0.0702(8) 0.1575(2) 0.037(3) Uani 1 1 d . . .
C15' C -0.5582(6) 0.0599(8) 0.18202(18) 0.034(3) Uani 1 1 d . . .
C16' C -0.5006(6) 0.0894(8) 0.1926(2) 0.036(3) Uani 1 1 d . . .
C17' C -0.4853(6) 0.0822(9) 0.2177(2) 0.043(3) Uani 1 1 d . . .
H17B H -0.5113 0.0583 0.2298 0.052 Uiso 1 1 calc R . .
C18' C -0.4275(6) 0.1158(9) 0.2209(2) 0.042(3) Uani 1 1 d . . .
H18B H -0.4042 0.1183 0.2358 0.050 Uiso 1 1 calc R . .
C19' C -0.4060(6) 0.1473(9) 0.1983(2) 0.043(3) Uani 1 1 d . . .
C20' C -0.3478(6) 0.1894(8) 0.1944(2) 0.040(3) Uani 1 1 d . . .
C21' C -0.3144(6) 0.3499(8) 0.0970(2) 0.041(3) Uani 1 1 d . . .
C22' C -0.3145(6) 0.4396(9) 0.1001(3) 0.050(4) Uani 1 1 d . . .
H22B H -0.3406 0.4656 0.1118 0.060 Uiso 1 1 calc R . .
C23' C -0.2761(6) 0.4905(10) 0.0861(3) 0.051(4) Uani 1 1 d . . .
H23B H -0.2767 0.5518 0.0881 0.062 Uiso 1 1 calc R . .
C24' C -0.2382(7) 0.4557(11) 0.0697(3) 0.060(4) Uani 1 1 d . . .
H24B H -0.2097 0.4912 0.0611 0.072 Uiso 1 1 calc R . .
C25' C -0.2411(9) 0.3682(10) 0.0656(3) 0.077(5) Uani 1 1 d . . .
H25B H -0.2172 0.3436 0.0530 0.092 Uiso 1 1 calc R . .
C26' C -0.2784(8) 0.3152(10) 0.0794(3) 0.065(5) Uani 1 1 d . . .
H26B H -0.2790 0.2542 0.0766 0.077 Uiso 1 1 calc R . .
C31' C -0.6044(7) 0.1445(8) 0.0763(2) 0.043(3) Uani 1 1 d . . .
C32' C -0.5819(6) 0.1130(9) 0.0551(2) 0.045(3) Uani 1 1 d . . .
H32B H -0.5391 0.0939 0.0545 0.054 Uiso 1 1 calc R . .
C33' C -0.6202(7) 0.1082(11) 0.0345(2) 0.061(4) Uani 1 1 d . . .
H33B H -0.6041 0.0843 0.0201 0.073 Uiso 1 1 calc R . .
C34' C -0.6813(7) 0.1381(9) 0.0349(2) 0.050(4) Uani 1 1 d . . .
H34B H -0.7075 0.1364 0.0206 0.060 Uiso 1 1 calc R . .
C35' C -0.7044(7) 0.1704(9) 0.0559(2) 0.048(3) Uani 1 1 d . . .
H35B H -0.7470 0.1907 0.0562 0.058 Uiso 1 1 calc R . .
C36' C -0.6668(6) 0.1741(8) 0.0767(2) 0.045(3) Uani 1 1 d . . .
H36B H -0.6834 0.1966 0.0912 0.054 Uiso 1 1 calc R . .
C41' C -0.6035(6) 0.0176(9) 0.1981(2) 0.039(3) Uani 1 1 d . . .
C42' C -0.6114(7) -0.0709(10) 0.1979(2) 0.054(4) Uani 1 1 d . . .
H42B H -0.5893 -0.1056 0.1867 0.065 Uiso 1 1 calc R . .
C43' C -0.6521(8) -0.1098(12) 0.2142(3) 0.076(5) Uani 1 1 d . . .
H43B H -0.6574 -0.1711 0.2141 0.091 Uiso 1 1 calc R . .
C44' C -0.6856(7) -0.0587(12) 0.2309(3) 0.063(4) Uani 1 1 d . . .
H44B H -0.7125 -0.0851 0.2422 0.076 Uiso 1 1 calc R . .
C45' C -0.6786(6) 0.0251(11) 0.2303(2) 0.054(4) Uani 1 1 d . . .
H45B H -0.7022 0.0599 0.2410 0.065 Uiso 1 1 calc R . .
C46' C -0.6376(6) 0.0661(9) 0.2144(2) 0.044(3) Uani 1 1 d . . .
H46B H -0.6332 0.1276 0.2148 0.053 Uiso 1 1 calc R . .
C51' C -0.3050(6) 0.2006(9) 0.2162(2) 0.048(4) Uani 1 1 d . . .
C52' C -0.3201(8) 0.2500(9) 0.2351(2) 0.056(4) Uani 1 1 d . . .
H52B H -0.3602 0.2784 0.2349 0.067 Uiso 1 1 calc R . .
C53' C -0.2787(9) 0.2613(10) 0.2554(3) 0.062(4) Uani 1 1 d . . .
H53B H -0.2903 0.2976 0.2684 0.075 Uiso 1 1 calc R . .
C54' C -0.2224(10) 0.2195(13) 0.2558(3) 0.086(7) Uani 1 1 d . . .
H54B H -0.1942 0.2256 0.2693 0.104 Uiso 1 1 calc R . .
C55' C -0.2058(8) 0.1683(13) 0.2367(3) 0.071(5) Uani 1 1 d . . .
H55B H -0.1659 0.1394 0.2373 0.085 Uiso 1 1 calc R . .
C56' C -0.2452(7) 0.1579(11) 0.2170(3) 0.063(4) Uani 1 1 d . . .
H56B H -0.2328 0.1224 0.2039 0.076 Uiso 1 1 calc R . .
P1 P -0.30006(18) -0.0110(3) 0.15724(7) 0.0525(10) Uani 1 1 d . . .
P2 P -0.3498(2) 0.0447(3) 0.09089(7) 0.0605(11) Uani 1 1 d . . .
P3 P -0.4689(3) -0.1118(5) 0.12955(16) 0.057(3) Uani 0.673(18) 1 d P . .
P3B P -0.4651(6) -0.0836(9) 0.1105(3) 0.057(6) Uani 0.327(18) 1 d P . .
O11 O -0.2942(4) -0.0737(7) 0.13717(16) 0.060(3) Uani 1 1 d . . .
O12 O -0.3647(4) 0.0301(6) 0.15997(15) 0.049(2) Uani 1 1 d . . .
O13 O -0.2825(6) -0.0548(9) 0.18209(18) 0.104(5) Uani 1 1 d . . .
O14 O -0.2477(5) 0.0594(8) 0.1547(3) 0.101(5) Uani 1 1 d . . .
O21 O -0.3441(5) -0.0526(7) 0.09329(16) 0.065(3) Uani 1 1 d . . .
O22 O -0.3606(5) 0.0909(6) 0.11503(16) 0.057(3) Uani 1 1 d . . .
O23 O -0.4042(5) 0.0638(7) 0.07229(17) 0.068(3) Uani 1 1 d . . .
O24 O -0.2901(6) 0.0879(7) 0.0792(2) 0.090(4) Uani 1 1 d . . .
O31 O -0.4059(5) -0.1525(7) 0.1256(3) 0.097(4) Uani 1 1 d . . .
O32 O -0.4598(5) -0.0094(6) 0.12751(19) 0.063(3) Uani 1 1 d . . .
O33 O -0.4874(12) -0.1348(11) 0.1556(4) 0.212(12) Uani 1 1 d . . .
O34 O -0.5209(6) -0.1387(9) 0.1126(3) 0.133(6) Uani 1 1 d . . .
Cl1 Cl -0.5684(5) -0.0944(6) -0.00644(15) 0.198(4) Uani 1 1 d . . .
Cl2 Cl -0.5217(3) -0.2649(5) -0.01377(9) 0.125(2) Uani 1 1 d . . .
Cl3 Cl -0.6555(3) -0.2306(4) -0.01931(11) 0.119(2) Uani 1 1 d . . .
C61 C -0.5786(10) -0.1863(11) -0.0225(3) 0.092(6) Uani 1 1 d . . .
H61A H -0.5729 -0.1724 -0.0399 0.111 Uiso 1 1 calc R . .
O41 O -0.4855(12) -0.0584(13) 0.0696(6) 0.247(13) Uani 1 1 d . . .
O42 O -0.5408(10) -0.7095(17) 0.2244(4) 0.211(11) Uani 1 1 d . . .
O43 O -0.6924(11) -0.3893(13) 0.1105(4) 0.193(10) Uani 1 1 d . . .
O44 O -0.6325(9) -0.216(2) 0.1087(4) 0.108(11) Uani 0.50 1 d P . .
O45 O -0.6036(11) -0.238(3) 0.1581(5) 0.164(18) Uani 0.50 1 d P . .
O46 O -0.5000 -0.5880(19) 0.2500 0.148(10) Uani 1 2 d S . .
O47 O -0.5245(10) -0.2880(16) 0.2311(6) 0.130(13) Uani 0.50 1 d P . .
O48 O -0.3925(13) 0.4335(13) 0.2784(3) 0.088(8) Uani 0.50 1 d P . .
O91 O -0.4018(12) -0.1347(15) 0.1945(4) 0.097(9) Uani 0.50 1 d P . .
C92 C -0.436(3) -0.154(4) 0.2164(10) 0.138(18) Uiso 0.50 1 d P . .

loop_
_atom_site_aniso_label
_atom_site_aniso_U_11
_atom_site_aniso_U_22
_atom_site_aniso_U_33
_atom_site_aniso_U_23
_atom_site_aniso_U_13
_atom_site_aniso_U_12
Hf 0.0330(3) 0.0379(3) 0.0257(2) -0.0010(2) -0.00126(19) -0.0016(3)
N1 0.033(6) 0.032(6) 0.030(5) -0.003(4) 0.008(4) -0.003(4)
N2 0.038(6) 0.046(6) 0.021(5) 0.000(4) -0.003(4) -0.002(5)
N3 0.057(7) 0.037(6) 0.021(5) -0.001(4) -0.007(5) 0.003(5)
N4 0.028(6) 0.034(6) 0.038(6) -0.002(5) -0.011(4) -0.005(5)
C1 0.034(7) 0.038(7) 0.034(6) -0.003(6) -0.003(5) -0.004(6)
C2 0.031(7) 0.047(8) 0.035(7) -0.002(6) 0.001(5) -0.014(6)
C3 0.035(8) 0.050(9) 0.053(8) 0.000(7) 0.010(6) -0.010(7)
C4 0.036(7) 0.044(8) 0.032(6) -0.004(6) 0.000(5) -0.006(6)
C5 0.046(8) 0.036(7) 0.038(7) -0.001(6) 0.007(6) -0.004(7)
C6 0.047(8) 0.063(10) 0.029(6) 0.000(6) 0.002(6) -0.016(7)
C7 0.066(10) 0.074(10) 0.022(6) -0.004(7) 0.001(6) -0.009(9)
C8 0.063(10) 0.098(13) 0.027(7) 0.003(8) -0.005(7) -0.031(10)
C9 0.047(9) 0.056(9) 0.039(7) 0.001(6) -0.005(6) -0.018(7)
C10 0.034(7) 0.052(9) 0.039(7) -0.006(6) -0.009(6) -0.017(6)
C11 0.023(6) 0.051(8) 0.045(7) -0.007(7) -0.001(5) 0.009(6)
C12 0.047(8) 0.042(8) 0.041(7) 0.001(6) -0.001(6) -0.016(7)
C13 0.044(8) 0.055(9) 0.043(7) 0.012(7) 0.009(6) -0.014(7)
C14 0.035(7) 0.040(8) 0.052(8) 0.012(6) -0.010(6) -0.002(6)
C15 0.044(8) 0.030(7) 0.038(7) 0.002(5) -0.004(6) 0.003(6)
C16 0.048(8) 0.036(7) 0.034(7) 0.002(6) -0.006(6) -0.014(6)
C17 0.035(7) 0.046(8) 0.036(7) 0.008(6) -0.008(6) 0.005(6)
C18 0.043(8) 0.044(8) 0.031(7) 0.000(6) -0.009(6) -0.005(6)
C19 0.030(7) 0.033(7) 0.039(7) 0.007(5) -0.003(5) 0.002(6)
C20 0.037(7) 0.029(7) 0.040(7) -0.001(5) -0.004(5) 0.005(6)
C21 0.046(8) 0.047(8) 0.026(6) -0.001(6) -0.005(6) -0.020(7)
C22 0.080(12) 0.075(12) 0.044(9) 0.004(8) 0.004(8) 0.005(10)
C23 0.125(16) 0.061(11) 0.044(9) 0.015(8) 0.001(10) -0.003(11)
C24 0.060(10) 0.100(14) 0.032(8) 0.005(9) -0.003(7) -0.043(10)
C25 0.087(13) 0.091(14) 0.032(8) 0.002(8) 0.004(8) -0.022(11)
C26 0.068(10) 0.069(11) 0.044(8) -0.003(8) 0.013(7) -0.019(9)
C31 0.066(11) 0.113(15) 0.022(7) 0.012(8) -0.001(7) -0.047(11)
C32 0.16(2) 0.16(2) 0.050(10) -0.049(12) 0.043(12) -0.130(19)
C33 0.20(3) 0.23(4) 0.045(13) -0.014(17) 0.030(18) -0.17(3)
C34 0.21(4) 0.19(4) 0.035(11) 0.030(16) -0.039(19) -0.15(3)
C35 0.11(2) 0.28(4) 0.12(2) 0.03(3) -0.059(18) -0.09(3)
C36 0.062(13) 0.17(3) 0.122(18) -0.013(16) -0.039(13) -0.025(15)
C41 0.040(8) 0.051(9) 0.050(8) 0.008(7) -0.025(6) -0.016(7)
C42 0.040(9) 0.075(12) 0.124(15) 0.064(11) 0.002(9) -0.006(9)
C43 0.045(10) 0.116(17) 0.098(15) 0.046(13) 0.000(10) 0.001(11)
C44 0.085(14) 0.079(14) 0.074(13) 0.039(11) -0.033(11) -0.053(12)
C45 0.24(3) 0.081(15) 0.038(9) -0.006(9) 0.003(13) -0.108(18)
C46 0.151(18) 0.048(10) 0.044(9) -0.018(7) 0.025(10) -0.025(11)
C51 0.035(7) 0.031(7) 0.037(7) 0.003(6) -0.002(5) -0.003(6)
C52 0.058(12) 0.116(18) 0.27(3) -0.13(2) -0.084(16) 0.050(12)
C53 0.072(14) 0.14(2) 0.31(4) -0.17(2) -0.126(19) 0.062(14)
C54 0.045(9) 0.079(12) 0.064(10) -0.005(9) -0.016(7) 0.014(9)
C55 0.029(8) 0.073(12) 0.093(12) -0.019(9) 0.012(8) 0.021(8)
C56 0.046(10) 0.106(15) 0.102(14) -0.048(12) -0.013(9) 0.021(10)
Hf' 0.0348(3) 0.0419(3) 0.0254(2) -0.0031(2) -0.0027(2) 0.0018(3)
N1' 0.039(6) 0.050(7) 0.030(5) -0.006(5) -0.006(5) -0.003(5)
N2' 0.046(6) 0.040(6) 0.028(5) -0.005(5) -0.005(5) 0.002(5)
N3' 0.034(5) 0.043(6) 0.019(4) -0.007(4) -0.011(4) 0.002(5)
N4' 0.036(6) 0.035(6) 0.028(5) -0.009(4) -0.005(4) 0.003(5)
C1' 0.067(10) 0.041(8) 0.037(7) -0.002(6) 0.002(7) -0.028(7)
C2' 0.059(10) 0.081(11) 0.043(8) 0.022(8) -0.025(7) -0.026(9)
C3' 0.059(10) 0.060(10) 0.050(9) 0.012(7) -0.011(7) -0.013(8)
C4' 0.048(8) 0.052(8) 0.032(7) -0.006(6) -0.011(6) -0.001(7)
C5' 0.046(8) 0.043(8) 0.035(7) -0.001(6) -0.009(6) -0.003(7)
C6' 0.036(7) 0.028(6) 0.032(6) 0.008(5) -0.010(5) -0.007(6)
C7' 0.049(9) 0.043(8) 0.043(8) 0.003(6) 0.000(6) -0.006(7)
C8' 0.042(8) 0.055(9) 0.040(7) -0.004(6) -0.008(6) -0.004(7)
C9' 0.051(8) 0.036(7) 0.021(6) 0.000(5) -0.012(5) -0.002(6)
C10' 0.053(8) 0.050(8) 0.022(6) -0.010(6) -0.016(5) -0.003(7)
C11' 0.034(7) 0.051(8) 0.025(6) -0.005(6) -0.005(5) -0.003(6)
C12' 0.039(7) 0.051(8) 0.029(6) -0.011(6) -0.008(5) -0.005(6)
C13' 0.038(7) 0.042(8) 0.032(6) -0.004(6) -0.002(5) 0.002(6)
C14' 0.039(7) 0.044(8) 0.027(6) 0.000(6) -0.004(5) 0.004(6)
C15' 0.041(7) 0.043(7) 0.019(5) -0.009(5) 0.005(5) 0.000(6)
C16' 0.034(7) 0.040(8) 0.032(6) -0.004(5) 0.001(5) 0.005(6)
C17' 0.034(7) 0.073(10) 0.023(6) 0.004(6) -0.004(5) 0.000(7)
C18' 0.046(8) 0.053(8) 0.026(6) -0.003(6) -0.006(5) 0.000(7)
C19' 0.047(8) 0.053(9) 0.029(6) -0.006(6) -0.012(6) 0.011(7)
C20' 0.048(8) 0.037(8) 0.035(7) -0.001(6) -0.010(6) 0.001(6)
C21' 0.047(8) 0.041(8) 0.034(7) 0.011(6) -0.007(6) 0.007(6)
C22' 0.038(8) 0.048(9) 0.063(9) 0.007(7) 0.001(7) -0.004(7)
C23' 0.044(9) 0.046(9) 0.064(9) 0.002(7) -0.014(7) -0.009(7)
C24' 0.060(10) 0.064(11) 0.057(9) -0.001(8) 0.010(8) -0.012(9)
C25' 0.126(16) 0.051(10) 0.054(10) -0.005(8) 0.036(10) -0.009(10)
C26' 0.101(13) 0.040(9) 0.054(9) -0.003(7) 0.031(9) -0.012(8)
C31' 0.059(9) 0.043(8) 0.027(6) 0.009(6) -0.011(6) -0.016(7)
C32' 0.043(8) 0.063(9) 0.030(7) -0.006(7) 0.000(6) -0.006(7)
C33' 0.065(11) 0.080(12) 0.036(8) -0.010(8) -0.001(7) -0.016(9)
C34' 0.060(10) 0.058(9) 0.031(7) 0.015(6) -0.013(6) -0.024(8)
C35' 0.052(9) 0.052(9) 0.041(8) 0.004(7) -0.014(6) 0.003(7)
C36' 0.054(9) 0.035(7) 0.045(8) 0.011(6) -0.003(6) 0.008(7)
C41' 0.040(8) 0.047(8) 0.028(6) 0.005(6) -0.016(5) 0.007(6)
C42' 0.063(10) 0.052(9) 0.047(8) 0.000(7) 0.001(7) -0.001(8)
C43' 0.085(13) 0.064(11) 0.078(12) 0.024(10) -0.027(10) -0.034(10)
C44' 0.047(9) 0.090(14) 0.053(9) 0.008(9) -0.007(7) -0.030(9)
C45' 0.040(8) 0.082(12) 0.039(8) 0.005(8) -0.003(6) -0.020(8)
C46' 0.043(8) 0.050(9) 0.040(7) 0.014(6) -0.001(6) 0.002(7)
C51' 0.044(8) 0.058(9) 0.042(8) 0.010(7) -0.009(6) -0.016(7)
C52' 0.076(11) 0.051(10) 0.039(8) 0.005(7) -0.024(7) -0.010(8)
C53' 0.082(13) 0.045(9) 0.058(10) 0.002(7) -0.017(9) -0.026(9)
C54' 0.095(15) 0.091(14) 0.070(12) 0.041(11) -0.049(11) -0.049(13)
C55' 0.053(10) 0.103(14) 0.055(10) 0.020(10) -0.015(8) -0.025(10)
C56' 0.054(10) 0.084(12) 0.052(9) 0.016(8) -0.012(7) -0.025(9)
P1 0.048(2) 0.058(2) 0.051(2) -0.0142(19) -0.0126(18) 0.012(2)
P2 0.085(3) 0.057(3) 0.040(2) 0.0072(19) 0.014(2) 0.016(2)
P3 0.047(4) 0.055(4) 0.070(7) -0.019(4) 0.011(3) -0.003(3)
P3B 0.043(8) 0.056(9) 0.073(14) -0.018(8) -0.007(7) -0.001(6)
O11 0.059(6) 0.073(7) 0.047(6) -0.028(5) -0.021(5) 0.022(5)
O12 0.047(6) 0.056(6) 0.044(5) 0.003(4) -0.002(4) 0.020(5)
O13 0.120(10) 0.150(12) 0.042(6) -0.003(7) -0.021(6) 0.089(10)
O14 0.042(7) 0.071(8) 0.191(14) -0.047(9) 0.006(7) -0.010(6)
O21 0.103(8) 0.056(7) 0.037(5) 0.013(5) 0.012(5) 0.028(6)
O22 0.064(6) 0.063(7) 0.045(5) -0.009(5) 0.008(5) 0.031(5)
O23 0.090(8) 0.065(7) 0.048(6) 0.001(5) -0.004(5) 0.029(6)
O24 0.114(10) 0.072(8) 0.086(8) -0.017(6) 0.057(7) -0.020(7)
O31 0.048(7) 0.039(7) 0.205(15) 0.004(8) 0.027(8) 0.003(5)
O32 0.058(7) 0.044(6) 0.089(8) -0.016(5) 0.004(6) 0.008(5)
O33 0.31(3) 0.096(13) 0.24(2) -0.077(14) 0.19(2) -0.038(15)
O34 0.075(9) 0.097(11) 0.224(18) -0.015(11) -0.049(10) -0.036(8)
Cl1 0.277(11) 0.175(8) 0.141(6) -0.074(6) 0.018(7) -0.093(8)
Cl2 0.128(5) 0.183(7) 0.061(3) 0.034(4) -0.017(3) -0.026(5)
Cl3 0.120(5) 0.129(5) 0.107(4) 0.018(4) -0.013(4) -0.028(4)
C61 0.150(19) 0.070(13) 0.056(10) 0.017(9) -0.012(11) -0.027(12)
O41 0.21(2) 0.099(15) 0.43(4) 0.04(2) 0.05(2) 0.036(15)
O42 0.165(18) 0.29(3) 0.185(19) 0.118(19) 0.061(15) -0.030(18)
O43 0.24(2) 0.161(18) 0.171(17) -0.047(14) -0.036(16) 0.120(17)
O44 0.041(13) 0.23(3) 0.050(13) -0.047(17) -0.001(10) -0.049(17)
O45 0.051(15) 0.36(5) 0.083(18) -0.11(3) 0.039(13) -0.08(2)
O46 0.026(9) 0.25(3) 0.17(2) 0.000 0.002(11) 0.000
O47 0.051(16) 0.069(17) 0.27(4) -0.04(2) 0.084(18) 0.002(13)
O48 0.17(2) 0.059(14) 0.038(11) 0.032(10) 0.054(13) 0.048(15)
O91 0.112(19) 0.086(17) 0.091(17) 0.085(14) -0.047(14) -0.048(15)

loop_
_atom_type_symbol
_atom_type_description
_atom_type_scat_dispersion_real
_atom_type_scat_dispersion_imag
_atom_type_scat_source
C C 0.0033 0.0016 'International Tables Vol C Tables 4.2.6.8 and 6.1.1.4'
H H 0.0000 0.0000 'International Tables Vol C Tables 4.2.6.8 and 6.1.1.4'
N N 0.0061 0.0033 'International Tables Vol C Tables 4.2.6.8 and 6.1.1.4'
O O 0.0106 0.0060 'International Tables Vol C Tables 4.2.6.8 and 6.1.1.4'
P P 0.1023 0.0942 'International Tables Vol C Tables 4.2.6.8 and 6.1.1.4'
Hf Hf -0.5830 6.1852 'International Tables Vol C Tables 4.2.6.8 and 6.1.1.4'
Cl Cl 0.1484 0.1585 'International Tables Vol C Tables 4.2.6.8 and 6.1.1.4'

loop_
_geom_angle_atom_site_label_1
_geom_angle_atom_site_label_2
_geom_angle_atom_site_label_3
_geom_angle
_geom_angle_site_symmetry_1
_geom_angle_site_symmetry_3
_geom_angle_publ_flag
O31 Hf O11 81.9(5) . . ?
O31 Hf O21 82.1(4) . . ?
O11 Hf O21 78.4(4) . . ?
O31 Hf N1 161.7(4) . . ?
O11 Hf N1 83.8(4) . . ?
O21 Hf N1 83.8(4) . . ?
O31 Hf N2 108.0(5) . . ?
O11 Hf N2 148.6(4) . . ?
O21 Hf N2 73.8(4) . . ?
N1 Hf N2 78.9(3) . . ?
O31 Hf N4 109.1(5) . . ?
O11 Hf N4 75.9(3) . . ?
O21 Hf N4 150.0(4) . . ?
N1 Hf N4 78.3(3) . . ?
N2 Hf N4 125.0(3) . . ?
O31 Hf N3 74.4(4) . . ?
O11 Hf N3 134.7(4) . . ?
O21 Hf N3 133.7(4) . . ?
N1 Hf N3 123.9(4) . . ?
N2 Hf N3 76.4(3) . . ?
N4 Hf N3 76.2(3) . . ?
C4 N1 C1 104.7(9) . . ?
C4 N1 Hf 126.8(7) . . ?
C1 N1 Hf 125.6(7) . . ?
C9 N2 C6 106.7(9) . . ?
C9 N2 Hf 125.5(8) . . ?
C6 N2 Hf 122.5(8) . . ?
C14 N3 C11 103.8(10) . . ?
C14 N3 Hf 124.4(8) . . ?
C11 N3 Hf 123.8(8) . . ?
C16 N4 C19 104.8(9) . . ?
C16 N4 Hf 125.2(8) . . ?
C19 N4 Hf 123.8(7) . . ?
C20 C1 N1 125.9(11) . . ?
C20 C1 C2 124.2(11) . . ?
N1 C1 C2 109.8(10) . . ?
C3 C2 C1 107.4(10) . . ?
C2 C3 C4 108.0(11) . . ?
C5 C4 N1 124.8(11) . . ?
C5 C4 C3 125.1(11) . . ?
N1 C4 C3 110.0(10) . . ?
C6 C5 C4 124.9(11) . . ?
C6 C5 C21 116.7(11) . . ?
C4 C5 C21 118.3(11) . . ?
C5 C6 N2 127.2(11) . . ?
C5 C6 C7 124.9(12) . . ?
N2 C6 C7 107.6(11) . . ?
C8 C7 C6 108.0(12) . . ?
C7 C8 C9 107.0(12) . . ?
N2 C9 C10 125.7(11) . . ?
N2 C9 C8 110.6(11) . . ?
C10 C9 C8 123.6(12) . . ?
C9 C10 C11 123.9(11) . . ?
C9 C10 C31 118.3(11) . . ?
C11 C10 C31 117.8(11) . . ?
C10 C11 N3 124.9(12) . . ?
C10 C11 C12 123.9(11) . . ?
N3 C11 C12 111.0(11) . . ?
C13 C12 C11 107.0(11) . . ?
C12 C13 C14 106.5(11) . . ?
C15 C14 N3 125.6(11) . . ?
C15 C14 C13 122.8(12) . . ?
N3 C14 C13 111.6(11) . . ?
C14 C15 C16 123.9(11) . . ?
C14 C15 C41 118.9(11) . . ?
C16 C15 C41 117.1(10) . . ?
N4 C16 C15 125.1(11) . . ?
N4 C16 C17 111.0(10) . . ?
C15 C16 C17 123.7(11) . . ?
C18 C17 C16 105.6(11) . . ?
C17 C18 C19 107.5(11) . . ?
N4 C19 C18 111.1(10) . . ?
N4 C19 C20 126.3(10) . . ?
C18 C19 C20 122.6(11) . . ?
C1 C20 C19 123.0(11) . . ?
C1 C20 C51 119.0(11) . . ?
C19 C20 C51 118.0(10) . . ?
C22 C21 C26 119.6(13) . . ?
C22 C21 C5 121.7(13) . . ?
C26 C21 C5 118.7(13) . . ?
C21 C22 C23 121.0(16) . . ?
C24 C23 C22 118.6(16) . . ?
C25 C24 C23 121.6(15) . . ?
C24 C25 C26 120.5(17) . . ?
C21 C26 C25 118.7(16) . . ?
C32 C31 C36 118.4(18) . . ?
C32 C31 C10 120.7(18) . . ?
C36 C31 C10 120.8(18) . . ?
C31 C32 C33 121(3) . . ?
C34 C33 C32 116(4) . . ?
C35 C34 C33 124(3) . . ?
C34 C35 C36 118(3) . . ?
C31 C36 C35 121(3) . . ?
C42 C41 C46 122.0(15) . . ?
C42 C41 C15 120.6(15) . . ?
C46 C41 C15 117.2(13) . . ?
C41 C42 C43 124(2) . . ?
C44 C43 C42 116(2) . . ?
C43 C44 C45 122.8(18) . . ?
C44 C45 C46 121(2) . . ?
C41 C46 C45 113.6(18) . . ?
C52 C51 C56 114.4(14) . . ?
C52 C51 C20 121.9(12) . . ?
C56 C51 C20 123.6(13) . . ?
C51 C52 C53 125.8(16) . . ?
C54 C53 C52 115.3(16) . . ?
C55 C54 C53 120.3(15) . . ?
C54 C55 C56 119.5(14) . . ?
C51 C56 C55 124.3(16) . . ?
O32 Hf' O22 81.0(4) . . ?
O32 Hf' O12 81.4(4) . . ?
O22 Hf' O12 77.9(3) . . ?
O32 Hf' N2' 106.8(4) . . ?
O22 Hf' N2' 76.3(4) . . ?
O12 Hf' N2' 151.3(4) . . ?
O32 Hf' N1' 158.9(4) . . ?
O22 Hf' N1' 80.7(4) . . ?
O12 Hf' N1' 84.5(4) . . ?
N2' Hf' N1' 79.0(4) . . ?
O32 Hf' N4' 113.5(4) . . ?
O22 Hf' N4' 146.1(3) . . ?
O12 Hf' N4' 74.5(3) . . ?
N2' Hf' N4' 123.4(3) . . ?
N1' Hf' N4' 77.3(3) . . ?
O32 Hf' N3' 74.7(4) . . ?
O22 Hf' N3' 136.9(3) . . ?
O12 Hf' N3' 131.0(3) . . ?
N2' Hf' N3' 77.4(4) . . ?
N1' Hf' N3' 126.3(4) . . ?
N4' Hf' N3' 76.9(3) . . ?
C1' N1' C4' 105.4(10) . . ?
C1' N1' Hf' 125.4(8) . . ?
C4' N1' Hf' 123.8(7) . . ?
C9' N2' C6' 105.7(9) . . ?
C9' N2' Hf' 126.3(8) . . ?
C6' N2' Hf' 125.1(7) . . ?
C14' N3' C11' 103.9(9) . . ?
C14' N3' Hf' 124.9(7) . . ?
C11' N3' Hf' 122.4(7) . . ?
C16' N4' C19' 104.5(10) . . ?
C16' N4' Hf' 125.7(7) . . ?
C19' N4' Hf' 124.2(8) . . ?
N1' C1' C20' 125.2(12) . . ?
N1' C1' C2' 110.4(11) . . ?
C20' C1' C2' 124.3(12) . . ?
C3' C2' C1' 107.3(12) . . ?
C2' C3' C4' 107.2(13) . . ?
C5' C4' N1' 124.4(12) . . ?
C5' C4' C3' 125.6(13) . . ?
N1' C4' C3' 109.7(11) . . ?
C6' C5' C4' 125.4(12) . . ?
C6' C5' C21' 117.9(10) . . ?
C4' C5' C21' 116.8(11) . . ?
C5' C6' N2' 127.2(10) . . ?
C5' C6' C7' 123.1(11) . . ?
N2' C6' C7' 109.7(10) . . ?
C8' C7' C6' 106.9(12) . . ?
C7' C8' C9' 106.9(11) . . ?
N2' C9' C10' 125.7(11) . . ?
N2' C9' C8' 110.7(11) . . ?
C10' C9' C8' 123.6(11) . . ?
C9' C10' C11' 124.7(10) . . ?
C9' C10' C31' 117.2(11) . . ?
C11' C10' C31' 118.0(11) . . ?
C10' C11' N3' 123.3(11) . . ?
C10' C11' C12' 126.8(10) . . ?
N3' C11' C12' 109.8(10) . . ?
C13' C12' C11' 107.9(10) . . ?
C12' C13' C14' 107.8(11) . . ?
N3' C14' C15' 123.8(11) . . ?
N3' C14' C13' 110.6(10) . . ?
C15' C14' C13' 125.6(11) . . ?
C16' C15' C14' 124.7(11) . . ?
C16' C15' C41' 117.1(10) . . ?
C14' C15' C41' 118.1(10) . . ?
N4' C16' C15' 125.3(10) . . ?
N4' C16' C17' 111.3(10) . . ?
C15' C16' C17' 123.4(11) . . ?
C18' C17' C16' 106.3(11) . . ?
C17' C18' C19' 109.2(11) . . ?
N4' C19' C20' 125.3(11) . . ?
N4' C19' C18' 108.7(11) . . ?
C20' C19' C18' 126.0(11) . . ?
C1' C20' C19' 124.4(11) . . ?
C1' C20' C51' 119.5(12) . . ?
C19' C20' C51' 116.0(11) . . ?
C26' C21' C22' 118.8(13) . . ?
C26' C21' C5' 120.1(12) . . ?
C22' C21' C5' 121.1(12) . . ?
C23' C22' C21' 119.3(14) . . ?
C24' C23' C22' 121.7(15) . . ?
C23' C24' C25' 118.9(15) . . ?
C24' C25' C26' 120.9(15) . . ?
C21' C26' C25' 120.1(14) . . ?
C32' C31' C36' 118.6(11) . . ?
C32' C31' C10' 120.5(13) . . ?
C36' C31' C10' 120.7(12) . . ?
C31' C32' C33' 121.4(13) . . ?
C34' C33' C32' 119.9(13) . . ?
C33' C34' C35' 119.5(12) . . ?
C34' C35' C36' 120.9(13) . . ?
C35' C36' C31' 119.6(13) . . ?
C42' C41' C46' 118.4(13) . . ?
C42' C41' C15' 120.8(12) . . ?
C46' C41' C15' 120.8(12) . . ?
C41' C42' C43' 119.7(15) . . ?
C42' C43' C44' 120.6(16) . . ?
C45' C44' C43' 118.4(15) . . ?
C44' C45' C46' 122.4(16) . . ?
C41' C46' C45' 120.4(14) . . ?
C52' C51' C56' 117.9(13) . . ?
C52' C51' C20' 123.0(13) . . ?
C56' C51' C20' 119.1(13) . . ?
C51' C52' C53' 122.4(16) . . ?
C54' C53' C52' 118.5(16) . . ?
C53' C54' C55' 120.4(15) . . ?
C56' C55' C54' 121.4(18) . . ?
C55' C56' C51' 119.5(16) . . ?
O11 P1 O12 116.2(5) . . ?
O11 P1 O14 108.1(7) . . ?
O12 P1 O14 111.2(6) . . ?
O11 P1 O13 110.9(7) . . ?
O12 P1 O13 106.5(6) . . ?
O14 P1 O13 103.2(8) . . ?
O21 P2 O22 113.3(5) . . ?
O21 P2 O23 107.6(6) . . ?
O22 P2 O23 111.6(6) . . ?
O21 P2 O24 113.1(7) . . ?
O22 P2 O24 107.6(6) . . ?
O23 P2 O24 103.4(7) . . ?
O34 P3 O31 115.8(9) . . ?
O34 P3 O33 109.0(12) . . ?
O31 P3 O33 106.9(12) . . ?
O34 P3 O32 108.6(9) . . ?
O31 P3 O32 107.2(7) . . ?
O33 P3 O32 109.1(8) . . ?
O34 P3B O31 99.7(12) . . ?
O32 P3B O31 96.7(10) . . ?
P1 O11 Hf 160.6(7) . . ?
P1 O12 Hf' 140.7(5) . . ?
P2 O21 Hf 154.0(7) . . ?
P2 O22 Hf' 140.7(6) . . ?
P3 O31 Hf 157.5(9) . . ?
P3B O31 Hf 120.2(9) . . ?
P3B O32 Hf' 158.2(10) . . ?
P3 O32 Hf' 153.0(7) . . ?
Cl1 C61 Cl2 111.0(11) . . ?
Cl1 C61 Cl3 112.1(13) . . ?
Cl2 C61 Cl3 109.1(9) . . ?

loop_
_geom_bond_atom_site_label_1
_geom_bond_atom_site_label_2
_geom_bond_distance
_geom_bond_site_symmetry_2
_geom_bond_publ_flag
Hf O31 2.044(11) . ?
Hf O11 2.085(9) . ?
Hf O21 2.094(9) . ?
Hf N1 2.250(9) . ?
Hf N2 2.265(9) . ?
Hf N4 2.269(9) . ?
Hf N3 2.272(10) . ?
N1 C4 1.392(14) . ?
N1 C1 1.399(14) . ?
N2 C9 1.357(15) . ?
N2 C6 1.403(15) . ?
N3 C14 1.385(15) . ?
N3 C11 1.397(15) . ?
N4 C16 1.372(15) . ?
N4 C19 1.375(14) . ?
C1 C20 1.386(15) . ?
C1 C2 1.431(16) . ?
C2 C3 1.343(16) . ?
C3 C4 1.424(16) . ?
C4 C5 1.388(16) . ?
C5 C6 1.383(17) . ?
C5 C21 1.517(16) . ?
C6 C7 1.449(17) . ?
C7 C8 1.350(19) . ?
C8 C9 1.428(17) . ?
C9 C10 1.391(17) . ?
C10 C11 1.392(17) . ?
C10 C31 1.503(18) . ?
C11 C12 1.428(17) . ?
C12 C13 1.364(17) . ?
C13 C14 1.430(17) . ?
C14 C15 1.383(16) . ?
C15 C16 1.392(17) . ?
C15 C41 1.533(17) . ?
C16 C17 1.452(16) . ?
C17 C18 1.357(17) . ?
C18 C19 1.425(15) . ?
C19 C20 1.429(16) . ?
C20 C51 1.476(16) . ?
C21 C22 1.37(2) . ?
C21 C26 1.379(19) . ?
C22 C23 1.38(2) . ?
C23 C24 1.36(2) . ?
C24 C25 1.35(2) . ?
C25 C26 1.393(19) . ?
C31 C32 1.35(3) . ?
C31 C36 1.37(3) . ?
C32 C33 1.42(3) . ?
C33 C34 1.35(5) . ?
C34 C35 1.33(5) . ?
C35 C36 1.38(3) . ?
C41 C42 1.33(2) . ?
C41 C46 1.37(2) . ?
C42 C43 1.35(2) . ?
C43 C44 1.32(3) . ?
C44 C45 1.34(3) . ?
C45 C46 1.44(2) . ?
C51 C52 1.31(2) . ?
C51 C56 1.332(19) . ?
C52 C53 1.39(2) . ?
C53 C54 1.37(2) . ?
C54 C55 1.31(2) . ?
C55 C56 1.35(2) . ?
Hf' O32 2.051(9) . ?
Hf' O22 2.109(9) . ?
Hf' O12 2.124(8) . ?
Hf' N2' 2.253(10) . ?
Hf' N1' 2.261(10) . ?
Hf' N4' 2.270(9) . ?
Hf' N3' 2.279(9) . ?
N1' C1' 1.366(15) . ?
N1' C4' 1.397(16) . ?
N2' C9' 1.369(14) . ?
N2' C6' 1.376(15) . ?
N3' C14' 1.379(15) . ?
N3' C11' 1.406(13) . ?
N4' C16' 1.379(15) . ?
N4' C19' 1.402(14) . ?
C1' C20' 1.381(17) . ?
C1' C2' 1.434(18) . ?
C2' C3' 1.348(18) . ?
C3' C4' 1.431(18) . ?
C4' C5' 1.391(16) . ?
C5' C6' 1.373(16) . ?
C5' C21' 1.517(18) . ?
C6' C7' 1.441(16) . ?
C7' C8' 1.352(17) . ?
C8' C9' 1.425(17) . ?
C9' C10' 1.401(17) . ?
C10' C11' 1.405(17) . ?
C10' C31' 1.511(15) . ?
C11' C12' 1.412(17) . ?
C12' C13' 1.326(16) . ?
C13' C14' 1.415(16) . ?
C14' C15' 1.410(15) . ?
C15' C16' 1.406(16) . ?
C15' C41' 1.476(17) . ?
C16' C17' 1.424(15) . ?
C17' C18' 1.331(17) . ?
C18' C19' 1.426(17) . ?
C19' C20' 1.409(18) . ?
C20' C51' 1.496(17) . ?
C21' C26' 1.360(18) . ?
C21' C22' 1.391(18) . ?
C22' C23' 1.379(18) . ?
C23' C24' 1.338(19) . ?
C24' C25' 1.37(2) . ?
C25' C26' 1.38(2) . ?
C31' C32' 1.367(17) . ?
C31' C36' 1.393(18) . ?
C32' C33' 1.379(17) . ?
C33' C34' 1.37(2) . ?
C34' C35' 1.369(18) . ?
C35' C36' 1.380(17) . ?
C41' C42' 1.371(18) . ?
C41' C46' 1.386(17) . ?
C42' C43' 1.40(2) . ?
C43' C44' 1.41(2) . ?
C44' C45' 1.30(2) . ?
C45' C46' 1.400(18) . ?
C51' C52' 1.338(19) . ?
C51' C56' 1.42(2) . ?
C52' C53' 1.413(19) . ?
C53' C54' 1.35(2) . ?
C54' C55' 1.37(3) . ?
C55' C56' 1.361(19) . ?
P1 O11 1.479(9) . ?
P1 O12 1.512(9) . ?
P1 O14 1.556(12) . ?
P1 O13 1.567(11) . ?
P2 O21 1.508(10) . ?
P2 O22 1.535(9) . ?
P2 O23 1.547(10) . ?
P2 O24 1.579(11) . ?
P3 O34 1.483(14) . ?
P3 O31 1.490(12) . ?
P3 O33 1.54(2) . ?
P3 O32 1.591(12) . ?
P3B O34 1.457(19) . ?
P3B O32 1.482(16) . ?
P3B O31 1.823(19) . ?
Cl1 C61 1.679(19) . ?
Cl2 C61 1.76(2) . ?
Cl3 C61 1.77(2) . ?
O91 C92 1.45(6) . ?
